data_7064175
loop_
_publ_author_name
'Awe, Babatunde'
'Swart, Glendin'
'Erasmus, Elizabeth'
'Landman, Maril\'e'
'Malan, Frederick Pieter'

_publ_section_title
;
 Unlocking reactivity: synthetic, structural and catalytic exploration of
 ruthenium(II) complexes featuring pdc and NHC ligands
;
_journal_name_full 'New Journal of Chemistry'
_journal_paper_doi 10.1039/D5NJ03988F
_journal_year 2026
_chemical_formula_moiety 'C26 H26 N4 O6 Ru'
_chemical_formula_sum 'C26 H26 N4 O6 Ru'
_chemical_formula_weight 591.58
_space_group_crystal_system orthorhombic
_space_group_IT_number 29
_space_group_name_Hall 'P 2c -2ac'
_space_group_name_H-M_alt 'P c a 21'
_atom_sites_solution_hydrogens geom
_atom_sites_solution_primary dual
_audit_creation_date 2025-11-06
_audit_creation_method
;
Olex2 1.3-ac4
(compiled 2018.12.18 svn.r3554 for Rigaku Oxford Diffraction, GUI svn.r1)
;
_audit_update_record
;
2025-11-28 deposited with the CCDC.	2025-12-08 downloaded from the CCDC.
;
_cell_angle_alpha 90
_cell_angle_beta 90
_cell_angle_gamma 90
_cell_formula_units_Z 4
_cell_length_a 12.99141(15)
_cell_length_b 14.05629(16)
_cell_length_c 12.95619(16)
_cell_measurement_reflns_used 24966
_cell_measurement_temperature 150.00(10)
_cell_measurement_theta_max 78.3690
_cell_measurement_theta_min 3.1270
_cell_volume 2365.94(5)
_computing_cell_refinement 'CrysAlisPro 1.171.41.123a (Rigaku OD, 2022)'
_computing_data_collection 'CrysAlisPro 1.171.41.123a (Rigaku OD, 2022)'
_computing_data_reduction 'CrysAlisPro 1.171.41.123a (Rigaku OD, 2022)'
_computing_molecular_graphics 'Olex2 (Dolomanov et al., 2009)'
_computing_publication_material 'Olex2 (Dolomanov et al., 2009)'
_computing_structure_refinement 'ShelXL (Sheldrick, 2015)'
_computing_structure_solution 'ShelXT (Sheldrick, 2015)'
_diffrn_ambient_environment N~2~
_diffrn_ambient_temperature 150.00(10)
_diffrn_detector 'Hybrid Pixel Array Detector'
_diffrn_detector_area_resol_mean 10.0000
_diffrn_detector_type HyPix
_diffrn_measured_fraction_theta_full 0.999
_diffrn_measured_fraction_theta_max 0.988
_diffrn_measurement_details
;
List of Runs (angles in degrees, time in seconds):

  # Type    Start    End  Width  t~exp~   \w     \q     \k     \f   Frames
#--------------------------------------------------------------------------
  1  \w     38.00  80.00   0.50    0.08    --  110.25 -61.00-150.00   84
  2  \w     38.00 133.00   0.50    0.08    --  110.25 -77.00 -90.00  190
  3  \w     38.00  80.00   0.50    0.08    --  110.25 -61.00 -30.00   84
  4  \w    -27.00  13.00   0.50    0.05    --   47.45 -19.00 -90.00   80
  5  \w    -25.00  45.00   0.50    0.05    --   47.45 -40.00  51.00  140
  6  \w     38.00  80.00   0.50    0.08    --  110.25 -61.00  60.00   84
  7  \w     38.00 106.00   0.50    0.08    --  110.25 -94.00  90.00  136
  8  \w     41.00 111.00   0.50    0.08    --  110.25-125.00  30.00  140
  9  \w     41.00 111.00   0.50    0.08    --  110.25-125.00  30.00  140
 10  \w     38.00 106.00   0.50    0.08    --  110.25 -94.00  60.00  136
 11  \w     19.00  93.00   0.50    0.05    --   47.45-125.00 -60.00  148
 12  \w     19.00  93.00   0.50    0.05    --   47.45-125.00 -60.00  148
 13  \w     41.00 111.00   0.50    0.08    --  110.25-125.00-180.00  140
 14  \w     38.00 106.00   0.50    0.08    --  110.25 -94.00-180.00  136
 15  \w     38.00 106.00   0.50    0.08    --  110.25 -94.00-150.00  136
 16  \w     38.00 106.00   0.50    0.08    --  110.25 -94.00-120.00  136
 17  \w     38.00 106.00   0.50    0.08    --  110.25 -94.00  90.00  136
 18  \w     38.00 106.00   0.50    0.08    --  110.25 -94.00 150.00  136
 19  \w     97.00 175.00   0.50    0.08    --  110.25  15.00  30.00  156
 20  \w     94.00 178.00   0.50    0.08    --  110.25  61.00   0.00  168
 21  \w     94.00 178.00   0.50    0.08    --  110.25  61.00   0.00  168
 22  \w     98.00 178.00   0.50    0.08    --  110.25  45.00 -60.00  160
 23  \w     97.00 178.00   0.50    0.08    --  110.25  40.00-154.00  162
 24  \w     35.00 120.00   0.50    0.05    --   47.45  40.00-154.00  170
 25  \w     25.00  67.00   0.50    0.05    --   47.45  77.00 -90.00   84
 26  \w     35.00 120.00   0.50    0.05    --   47.45  40.00-154.00  170
 27  \w     -5.00  28.00   0.50    0.05    --  -47.45  19.00-150.00   66
 28  \w    -37.00  25.00   0.50    0.05    --  -47.45  40.00-154.00  124
 29  \w    -72.00 -29.00   0.50    0.08    -- -102.00  61.00 -30.00   86
 30  \w    -72.00 -29.00   0.50    0.08    -- -102.00  61.00   0.00   86
 31  \w    -72.00 -29.00   0.50    0.08    -- -102.00  61.00  30.00   86
 32  \w   -167.00 -88.00   0.50    0.08    -- -102.00 -15.00  90.00  158
 33  \w   -167.00 -88.00   0.50    0.08    -- -102.00 -15.00  90.00  158
 34  \w   -120.00 -34.00   0.50    0.05    --  -47.45 -40.00  51.00  172
 35  \w   -175.00 -89.00   0.50    0.08    -- -102.00 -40.00  51.00  172
 36  \w   -172.00 -73.00   0.50    0.08    -- -102.00-125.00-150.00  198
;
_diffrn_measurement_device 'four-circle diffractometer'
_diffrn_measurement_device_type 'XtaLAB Synergy R, DW system, HyPix'
_diffrn_measurement_method '\w scans'
_diffrn_orient_matrix_type 'CrysAlisPro convention (1999,Acta A55,543-557)'
_diffrn_orient_matrix_UB_11 0.0375055000
_diffrn_orient_matrix_UB_12 -0.0855630000
_diffrn_orient_matrix_UB_13 0.0641389000
_diffrn_orient_matrix_UB_21 -0.0473029000
_diffrn_orient_matrix_UB_22 -0.0685859000
_diffrn_orient_matrix_UB_23 -0.0797668000
_diffrn_orient_matrix_UB_31 0.1020949000
_diffrn_orient_matrix_UB_32 -0.0003305000
_diffrn_orient_matrix_UB_33 -0.0603356000
_diffrn_radiation_monochromator mirror
_diffrn_radiation_probe x-ray
_diffrn_radiation_type CuK\a
_diffrn_radiation_wavelength 1.54184
_diffrn_reflns_av_R_equivalents 0.0483
_diffrn_reflns_av_unetI/netI 0.0246
_diffrn_reflns_Laue_measured_fraction_full 0.999
_diffrn_reflns_Laue_measured_fraction_max 0.988
_diffrn_reflns_limit_h_max 16
_diffrn_reflns_limit_h_min -14
_diffrn_reflns_limit_k_max 17
_diffrn_reflns_limit_k_min -17
_diffrn_reflns_limit_l_max 15
_diffrn_reflns_limit_l_min -16
_diffrn_reflns_number 31519
_diffrn_reflns_point_group_measured_fraction_full 0.980
_diffrn_reflns_point_group_measured_fraction_max 0.941
_diffrn_reflns_theta_full 67.684
_diffrn_reflns_theta_max 78.625
_diffrn_reflns_theta_min 4.635
_diffrn_source 'Rotating-anode X-ray tube'
_diffrn_source_type 'Rigaku (Cu) X-ray Source'
_exptl_absorpt_coefficient_mu 5.811
_exptl_absorpt_correction_T_max 1.00000
_exptl_absorpt_correction_T_min 0.40673
_exptl_absorpt_correction_type multi-scan
_exptl_absorpt_process_details
;
CrysAlisPro 1.171.41.123a (Rigaku Oxford Diffraction, 2022)
Empirical absorption correction using spherical harmonics,
implemented in SCALE3 ABSPACK scaling algorithm.
;
_exptl_crystal_colour red
_exptl_crystal_density_diffrn 1.661
_exptl_crystal_description blade
_exptl_crystal_F_000 1220
_exptl_crystal_size_max 0.325
_exptl_crystal_size_mid 0.145
_exptl_crystal_size_min 0.140
_refine_diff_density_max 0.551
_refine_diff_density_min -0.998
_refine_diff_density_rms 0.090
_refine_ls_abs_structure_details
;
 Classical Flack method preferred over Parsons because s.u. lower.
;
_refine_ls_abs_structure_Flack -0.032(14)
_refine_ls_extinction_method none
_refine_ls_goodness_of_fit_ref 1.156
_refine_ls_hydrogen_treatment constr
_refine_ls_matrix_type full
_refine_ls_number_parameters 335
_refine_ls_number_reflns 4799
_refine_ls_number_restraints 1
_refine_ls_restrained_S_all 1.156
_refine_ls_R_factor_all 0.0421
_refine_ls_R_factor_gt 0.0415
_refine_ls_shift/su_max 0.001
_refine_ls_shift/su_mean 0.000
_refine_ls_structure_factor_coef Fsqd
_refine_ls_weighting_details 'w=1/[\s^2^(Fo^2^)+(0.0844P)^2^+1.5448P] where P=(Fo^2^+2Fc^2^)/3'
_refine_ls_weighting_scheme calc
_refine_ls_wR_factor_gt 0.1178
_refine_ls_wR_factor_ref 0.1186
_reflns_Friedel_coverage 0.819
_reflns_Friedel_fraction_full 0.959
_reflns_Friedel_fraction_max 0.889
_reflns_number_gt 4691
_reflns_number_total 4799
_reflns_threshold_expression 'I > 2\s(I)'
_cod_data_source_file d5nj03988f2.cif
_cod_data_source_block ba91_lt2_auto
_cod_database_code 7064175
_shelxl_version_number 2013-3
_shelx_space_group_comment
;
The symmetry employed for this shelxl refinement is uniquely defined
by the following loop, which should always be used as a source of
symmetry information in preference to the above space-group names.
They are only intended as comments.
;
_diffrn_oxdiff_digest_frames
;
017155ef8493d758201ec07e9bc9687fa600054ec37
;
_reflns_odcompleteness_completeness 99.85
_reflns_odcompleteness_iscentric 1
_reflns_odcompleteness_theta 71.98
_olex2_refinement_description
;
1. Fixed Uiso
 At 1.2 times of:
  All C(H) groups, All C(H,H) groups
 At 1.5 times of:
  All C(H,H,H) groups
2.a Ternary CH refined with riding coordinates:
 C19(H19), C20(H20), C24(H24), C23(H23)
2.b Secondary CH2 refined with riding coordinates:
 C21(H21A,H21B), C22(H22A,H22B), C26(H26A,H26B), C12(H12A,H12B), C25(H25A,H25B)
2.c Aromatic/amide H refined with riding coordinates:
 C14(H14), C4(H4), C15(H15), C18(H18), C9(H9), C10(H10), C17(H17), C5(H5),
 C3(H3)
2.d Idealised Me refined as rotating group:
 C11(H11A,H11B,H11C)
;
_olex2_submission_special_instructions 'No special instructions were received'
_oxdiff_exptl_absorpt_empirical_details
;
Empirical correction (ABSPACK) includes:
- Absorption correction using spherical harmonics
- Frame scaling
;
_oxdiff_exptl_absorpt_empirical_full_max 1.977
_oxdiff_exptl_absorpt_empirical_full_min 0.592

loop_
_space_group_symop_operation_xyz
'x, y, z'
'-x, -y, z+1/2'
'x+1/2, -y, z'
'-x+1/2, y, z+1/2'

loop_
_atom_site_label
_atom_site_type_symbol
_atom_site_fract_x
_atom_site_fract_y
_atom_site_fract_z
_atom_site_U_iso_or_equiv
_atom_site_adp_type
_atom_site_occupancy
_atom_site_site_symmetry_order
_atom_site_calc_flag
_atom_site_refinement_flags_posn
_atom_site_refinement_flags_adp
_atom_site_refinement_flags_occupancy
_atom_site_disorder_assembly
_atom_site_disorder_group
Ru1 Ru 0.44636(2) 0.31605(2) 0.41783(6) 0.01609(16) Uani 1 1 d . . . . .
O3 O 0.6051(3) 0.3520(2) 0.4069(4) 0.0195(7) Uani 1 1 d . . . . .
O1 O 0.3188(3) 0.2246(3) 0.3983(3) 0.0216(9) Uani 1 1 d . . . . .
O4 O 0.7541(3) 0.3035(3) 0.3383(4) 0.0255(9) Uani 1 1 d . . . . .
O5 O 0.9588(4) -0.0176(4) 0.5266(5) 0.0379(12) Uani 1 1 d . . . . .
O2 O 0.2731(3) 0.0811(3) 0.3394(4) 0.0317(10) Uani 1 1 d . . . . .
N1 N 0.5089(4) 0.1998(3) 0.3512(4) 0.0179(9) Uani 1 1 d . . . . .
N2 N 0.3936(4) 0.2233(3) 0.6317(4) 0.0213(9) Uani 1 1 d . . . . .
N3 N 0.5466(3) 0.2796(4) 0.6369(4) 0.0211(10) Uani 1 1 d . . . . .
C8 C 0.4653(4) 0.2663(4) 0.5703(4) 0.0183(10) Uani 1 1 d . . . . .
C2 C 0.4487(4) 0.1261(5) 0.3275(5) 0.0208(12) Uani 1 1 d . . . . .
C19 C 0.3348(4) 0.4147(4) 0.4839(5) 0.0232(11) Uani 1 1 d . . . . .
H19 H 0.3159 0.3998 0.5569 0.028 Uiso 1 1 calc R . . . .
C20 C 0.4289(5) 0.4613(4) 0.4739(5) 0.0223(12) Uani 1 1 d . . . . .
H20 H 0.4641 0.4730 0.5414 0.027 Uiso 1 1 calc R . . . .
C14 C 0.8310(5) 0.2889(5) 0.5796(5) 0.0273(12) Uani 1 1 d . . . . .
H14 H 0.8446 0.3540 0.5940 0.033 Uiso 1 1 calc R . . . .
C21 C 0.4508(4) 0.5374(4) 0.3934(5) 0.0253(16) Uani 1 1 d . . . . .
H21A H 0.4981 0.5851 0.4235 0.030 Uiso 1 1 calc R . . . .
H21B H 0.3857 0.5702 0.3761 0.030 Uiso 1 1 calc R . . . .
C13 C 0.7297(5) 0.2541(4) 0.5849(5) 0.0232(11) Uani 1 1 d . . . . .
C4 C 0.5951(5) 0.0407(4) 0.2679(5) 0.0258(12) Uani 1 1 d . . . . .
H4 H 0.6252 -0.0156 0.2408 0.031 Uiso 1 1 calc R . . . .
C6 C 0.6104(5) 0.1988(4) 0.3324(5) 0.0198(11) Uani 1 1 d . . . . .
C24 C 0.3637(5) 0.3687(4) 0.2697(5) 0.0240(11) Uani 1 1 d . . . . .
H24 H 0.3481 0.3169 0.2192 0.029 Uiso 1 1 calc R . . . .
C7 C 0.6639(4) 0.2908(4) 0.3602(4) 0.0195(10) Uani 1 1 d . . . . .
C15 C 0.9106(5) 0.2289(5) 0.5537(5) 0.0303(13) Uani 1 1 d . . . . .
H15 H 0.9793 0.2519 0.5495 0.036 Uiso 1 1 calc R . . . .
C1 C 0.3380(4) 0.1423(4) 0.3568(5) 0.0223(11) Uani 1 1 d . . . . .
C18 C 0.7103(5) 0.1599(5) 0.5605(5) 0.0268(12) Uani 1 1 d . . . . .
H18 H 0.6415 0.1369 0.5616 0.032 Uiso 1 1 calc R . . . .
C22 C 0.4987(5) 0.4985(4) 0.2935(5) 0.0255(11) Uani 1 1 d . . . . .
H22A H 0.4818 0.5423 0.2361 0.031 Uiso 1 1 calc R . . . .
H22B H 0.5745 0.4976 0.3012 0.031 Uiso 1 1 calc R . . . .
N4 N 0.9755(5) 0.0674(5) 0.5181(5) 0.0377(13) Uani 1 1 d . . . . .
C26 C 0.2430(4) 0.4248(4) 0.4130(7) 0.0274(10) Uani 1 1 d . . . . .
H26A H 0.2053 0.4835 0.4316 0.033 Uiso 1 1 calc R . . . .
H26B H 0.1961 0.3704 0.4246 0.033 Uiso 1 1 calc R . . . .
C23 C 0.4625(5) 0.4000(4) 0.2656(5) 0.0223(11) Uani 1 1 d . . . . .
H23 H 0.5056 0.3676 0.2122 0.027 Uiso 1 1 calc R . . . .
C9 C 0.5258(5) 0.2448(4) 0.7346(5) 0.0261(11) Uani 1 1 d . . . . .
H9 H 0.5709 0.2452 0.7923 0.031 Uiso 1 1 calc R . . . .
O6 O 1.0608(4) 0.1017(5) 0.5004(8) 0.066(2) Uani 1 1 d . . . . .
C10 C 0.4297(5) 0.2106(5) 0.7318(5) 0.0265(12) Uani 1 1 d . . . . .
H10 H 0.3931 0.1829 0.7877 0.032 Uiso 1 1 calc R . . . .
C17 C 0.7900(5) 0.0989(5) 0.5345(5) 0.0291(13) Uani 1 1 d . . . . .
H17 H 0.7767 0.0343 0.5176 0.035 Uiso 1 1 calc R . . . .
C11 C 0.2897(5) 0.1899(4) 0.6047(6) 0.0273(13) Uani 1 1 d . . . . .
H11A H 0.2521 0.2410 0.5697 0.041 Uiso 1 1 calc GR . . . .
H11B H 0.2529 0.1717 0.6677 0.041 Uiso 1 1 calc GR . . . .
H11C H 0.2949 0.1347 0.5587 0.041 Uiso 1 1 calc GR . . . .
C5 C 0.6566(4) 0.1185(4) 0.2912(5) 0.0225(11) Uani 1 1 d . . . . .
H5 H 0.7287 0.1167 0.2792 0.027 Uiso 1 1 calc R . . . .
C3 C 0.4902(5) 0.0450(4) 0.2839(5) 0.0251(13) Uani 1 1 d . . . . .
H3 H 0.4473 -0.0069 0.2654 0.030 Uiso 1 1 calc R . . . .
C12 C 0.6472(5) 0.3241(4) 0.6173(5) 0.0224(12) Uani 1 1 d . . . . .
H12A H 0.6701 0.3572 0.6807 0.027 Uiso 1 1 calc R . . . .
H12B H 0.6392 0.3726 0.5624 0.027 Uiso 1 1 calc R . . . .
C16 C 0.8888(5) 0.1342(5) 0.5338(5) 0.0302(13) Uani 1 1 d . . . . .
C25 C 0.2709(5) 0.4290(4) 0.2979(5) 0.0276(12) Uani 1 1 d . . . . .
H25A H 0.2110 0.4072 0.2570 0.033 Uiso 1 1 calc R . . . .
H25B H 0.2849 0.4959 0.2787 0.033 Uiso 1 1 calc R . . . .

loop_
_atom_site_aniso_label
_atom_site_aniso_U_11
_atom_site_aniso_U_22
_atom_site_aniso_U_33
_atom_site_aniso_U_23
_atom_site_aniso_U_13
_atom_site_aniso_U_12
Ru1 0.0116(2) 0.0174(2) 0.0192(2) -0.00040(19) -0.0005(2) 0.00092(10)
O3 0.0124(14) 0.0202(16) 0.026(2) -0.0014(18) -0.0008(18) -0.0016(11)
O1 0.0137(15) 0.0244(18) 0.027(2) -0.0016(15) 0.0006(15) -0.0023(13)
O4 0.016(2) 0.036(2) 0.024(2) -0.0022(17) 0.0043(17) -0.0032(15)
O5 0.038(3) 0.039(3) 0.037(3) -0.011(2) 0.000(2) 0.012(2)
O2 0.024(2) 0.031(2) 0.040(3) 0.0008(19) -0.0036(19) -0.0079(16)
N1 0.015(2) 0.0199(19) 0.019(2) -0.0015(17) -0.0012(19) 0.0015(18)
N2 0.019(2) 0.021(2) 0.024(2) 0.0037(18) 0.0004(19) 0.0001(17)
N3 0.019(2) 0.021(3) 0.023(3) 0.001(2) -0.0015(18) 0.0001(16)
C8 0.020(2) 0.020(2) 0.014(2) 0.004(2) 0.003(2) 0.005(2)
C2 0.021(3) 0.020(3) 0.022(3) -0.002(2) -0.004(2) -0.0026(18)
C19 0.018(3) 0.028(3) 0.023(3) 0.002(2) 0.004(2) 0.007(2)
C20 0.022(2) 0.017(2) 0.027(3) -0.008(2) -0.001(2) 0.006(2)
C14 0.023(3) 0.031(3) 0.028(3) 0.001(2) -0.001(3) -0.002(2)
C21 0.023(3) 0.017(2) 0.036(5) 0.001(2) -0.004(2) 0.0018(17)
C13 0.024(3) 0.025(3) 0.021(3) 0.001(2) -0.004(2) -0.001(2)
C4 0.031(3) 0.020(3) 0.026(3) -0.003(2) -0.001(2) 0.008(2)
C6 0.017(3) 0.022(2) 0.021(3) 0.002(2) 0.001(2) 0.002(2)
C24 0.025(3) 0.026(3) 0.021(2) -0.001(2) -0.005(2) 0.001(2)
C7 0.012(2) 0.026(3) 0.020(3) 0.000(2) 0.001(2) 0.002(2)
C15 0.022(3) 0.041(4) 0.028(3) 0.001(3) 0.003(3) -0.002(3)
C1 0.019(3) 0.024(3) 0.024(3) 0.002(2) -0.006(2) -0.002(2)
C18 0.022(3) 0.029(3) 0.029(3) 0.000(3) -0.004(2) 0.001(2)
C22 0.023(3) 0.023(2) 0.031(3) 0.009(2) -0.001(2) -0.001(2)
N4 0.032(3) 0.047(4) 0.035(3) -0.007(3) 0.008(3) 0.011(3)
C26 0.018(2) 0.028(2) 0.036(3) -0.001(3) -0.002(3) 0.0067(18)
C23 0.020(2) 0.028(3) 0.019(3) 0.004(2) -0.003(2) 0.005(2)
C9 0.028(3) 0.024(3) 0.026(3) 0.001(2) -0.002(3) 0.000(2)
O6 0.030(3) 0.061(4) 0.106(6) -0.010(4) 0.026(3) 0.006(2)
C10 0.031(3) 0.024(3) 0.024(3) 0.000(3) 0.003(3) 0.004(2)
C17 0.034(3) 0.027(3) 0.027(3) 0.000(2) -0.004(3) 0.001(2)
C11 0.017(3) 0.036(3) 0.028(3) 0.005(2) 0.008(2) -0.003(2)
C5 0.019(3) 0.026(3) 0.023(3) -0.002(2) 0.000(2) 0.005(2)
C3 0.032(3) 0.019(3) 0.024(3) 0.000(2) 0.000(3) -0.001(2)
C12 0.016(2) 0.025(3) 0.026(3) 0.000(2) -0.004(2) -0.0034(18)
C16 0.029(3) 0.036(3) 0.026(3) -0.001(3) 0.000(3) 0.004(3)
C25 0.021(3) 0.033(3) 0.029(3) 0.001(2) -0.003(2) 0.004(2)

loop_
_atom_type_symbol
_atom_type_description
_atom_type_scat_dispersion_real
_atom_type_scat_dispersion_imag
_atom_type_scat_source
C C 0.0181 0.0091 'International Tables Vol C Tables 4.2.6.8 and 6.1.1.4'
H H 0.0000 0.0000 'International Tables Vol C Tables 4.2.6.8 and 6.1.1.4'
N N 0.0311 0.0180 'International Tables Vol C Tables 4.2.6.8 and 6.1.1.4'
O O 0.0492 0.0322 'International Tables Vol C Tables 4.2.6.8 and 6.1.1.4'
Ru Ru 0.0552 3.2960 'International Tables Vol C Tables 4.2.6.8 and 6.1.1.4'

loop_
_geom_angle_atom_site_label_1
_geom_angle_atom_site_label_2
_geom_angle_atom_site_label_3
_geom_angle
_geom_angle_site_symmetry_1
_geom_angle_site_symmetry_3
_geom_angle_publ_flag
O3 Ru1 C19 121.31(19) . . ?
O3 Ru1 C20 84.32(19) . . ?
O3 Ru1 C24 108.5(2) . . ?
O3 Ru1 C23 74.56(19) . . ?
O1 Ru1 O3 153.72(14) . . ?
O1 Ru1 C19 84.96(19) . . ?
O1 Ru1 C20 121.89(19) . . ?
O1 Ru1 C24 74.46(19) . . ?
O1 Ru1 C23 106.26(19) . . ?
N1 Ru1 O3 76.92(18) . . ?
N1 Ru1 O1 76.80(18) . . ?
N1 Ru1 C8 94.9(2) . . ?
N1 Ru1 C19 161.8(2) . . ?
N1 Ru1 C20 160.6(2) . . ?
N1 Ru1 C24 95.2(2) . . ?
N1 Ru1 C23 90.7(2) . . ?
C8 Ru1 O3 91.6(2) . . ?
C8 Ru1 O1 90.1(2) . . ?
C8 Ru1 C19 85.5(2) . . ?
C8 Ru1 C20 90.6(2) . . ?
C8 Ru1 C24 159.1(2) . . ?
C8 Ru1 C23 163.5(2) . . ?
C19 Ru1 C24 79.3(2) . . ?
C19 Ru1 C23 94.1(2) . . ?
C20 Ru1 C19 37.3(2) . . ?
C20 Ru1 C24 85.9(2) . . ?
C20 Ru1 C23 79.4(2) . . ?
C23 Ru1 C24 34.1(2) . . ?
C7 O3 Ru1 116.3(3) . . ?
C1 O1 Ru1 116.1(3) . . ?
C2 N1 Ru1 119.4(4) . . ?
C2 N1 C6 121.8(5) . . ?
C6 N1 Ru1 118.8(4) . . ?
C8 N2 C10 111.8(5) . . ?
C8 N2 C11 128.9(5) . . ?
C10 N2 C11 119.3(5) . . ?
C8 N3 C9 112.1(5) . . ?
C8 N3 C12 129.2(5) . . ?
C9 N3 C12 118.8(5) . . ?
N2 C8 Ru1 127.8(4) . . ?
N2 C8 N3 102.6(5) . . ?
N3 C8 Ru1 129.1(4) . . ?
N1 C2 C1 112.6(5) . . ?
N1 C2 C3 120.4(5) . . ?
C3 C2 C1 127.0(5) . . ?
Ru1 C19 H19 113.7 . . ?
C20 C19 Ru1 71.3(3) . . ?
C20 C19 H19 113.7 . . ?
C20 C19 C26 126.3(6) . . ?
C26 C19 Ru1 110.2(4) . . ?
C26 C19 H19 113.7 . . ?
Ru1 C20 H20 113.5 . . ?
C19 C20 Ru1 71.4(3) . . ?
C19 C20 H20 113.5 . . ?
C19 C20 C21 124.0(5) . . ?
C21 C20 Ru1 114.2(4) . . ?
C21 C20 H20 113.5 . . ?
C13 C14 H14 119.9 . . ?
C15 C14 H14 119.9 . . ?
C15 C14 C13 120.1(6) . . ?
C20 C21 H21A 108.8 . . ?
C20 C21 H21B 108.8 . . ?
C20 C21 C22 113.8(5) . . ?
H21A C21 H21B 107.7 . . ?
C22 C21 H21A 108.8 . . ?
C22 C21 H21B 108.8 . . ?
C14 C13 C12 116.7(5) . . ?
C18 C13 C14 119.5(6) . . ?
C18 C13 C12 123.8(5) . . ?
C5 C4 H4 120.0 . . ?
C3 C4 H4 120.0 . . ?
C3 C4 C5 120.1(5) . . ?
N1 C6 C7 113.6(5) . . ?
N1 C6 C5 120.2(5) . . ?
C5 C6 C7 126.2(5) . . ?
Ru1 C24 H24 113.7 . . ?
C23 C24 Ru1 72.4(3) . . ?
C23 C24 H24 113.7 . . ?
C23 C24 C25 125.4(6) . . ?
C25 C24 Ru1 110.3(4) . . ?
C25 C24 H24 113.7 . . ?
O3 C7 C6 114.0(5) . . ?
O4 C7 O3 125.2(5) . . ?
O4 C7 C6 120.8(5) . . ?
C14 C15 H15 120.6 . . ?
C14 C15 C16 118.7(6) . . ?
C16 C15 H15 120.6 . . ?
O1 C1 C2 115.0(5) . . ?
O2 C1 O1 124.7(5) . . ?
O2 C1 C2 120.3(5) . . ?
C13 C18 H18 119.6 . . ?
C13 C18 C17 120.8(6) . . ?
C17 C18 H18 119.6 . . ?
C21 C22 H22A 108.8 . . ?
C21 C22 H22B 108.8 . . ?
H22A C22 H22B 107.7 . . ?
C23 C22 C21 113.7(5) . . ?
C23 C22 H22A 108.8 . . ?
C23 C22 H22B 108.8 . . ?
O5 N4 O6 124.1(7) . . ?
O5 N4 C16 118.3(6) . . ?
O6 N4 C16 117.6(7) . . ?
C19 C26 H26A 108.7 . . ?
C19 C26 H26B 108.7 . . ?
C19 C26 C25 114.1(5) . . ?
H26A C26 H26B 107.6 . . ?
C25 C26 H26A 108.7 . . ?
C25 C26 H26B 108.7 . . ?
Ru1 C23 H23 114.2 . . ?
C24 C23 Ru1 73.5(3) . . ?
C24 C23 C22 125.7(5) . . ?
C24 C23 H23 114.2 . . ?
C22 C23 Ru1 107.1(4) . . ?
C22 C23 H23 114.2 . . ?
N3 C9 H9 126.7 . . ?
C10 C9 N3 106.5(6) . . ?
C10 C9 H9 126.7 . . ?
N2 C10 H10 126.5 . . ?
C9 C10 N2 107.0(6) . . ?
C9 C10 H10 126.5 . . ?
C18 C17 H17 120.8 . . ?
C16 C17 C18 118.3(6) . . ?
C16 C17 H17 120.8 . . ?
N2 C11 H11A 109.5 . . ?
N2 C11 H11B 109.5 . . ?
N2 C11 H11C 109.5 . . ?
H11A C11 H11B 109.5 . . ?
H11A C11 H11C 109.5 . . ?
H11B C11 H11C 109.5 . . ?
C4 C5 H5 120.8 . . ?
C6 C5 C4 118.5(5) . . ?
C6 C5 H5 120.8 . . ?
C2 C3 H3 120.5 . . ?
C4 C3 C2 119.0(5) . . ?
C4 C3 H3 120.5 . . ?
N3 C12 C13 113.6(5) . . ?
N3 C12 H12A 108.9 . . ?
N3 C12 H12B 108.9 . . ?
C13 C12 H12A 108.9 . . ?
C13 C12 H12B 108.9 . . ?
H12A C12 H12B 107.7 . . ?
C15 C16 N4 118.6(6) . . ?
C17 C16 C15 122.5(6) . . ?
C17 C16 N4 118.8(6) . . ?
C24 C25 C26 113.5(5) . . ?
C24 C25 H25A 108.9 . . ?
C24 C25 H25B 108.9 . . ?
C26 C25 H25A 108.9 . . ?
C26 C25 H25B 108.9 . . ?
H25A C25 H25B 107.7 . . ?

loop_
_geom_bond_atom_site_label_1
_geom_bond_atom_site_label_2
_geom_bond_distance
_geom_bond_site_symmetry_2
_geom_bond_publ_flag
Ru1 O3 2.128(3) . ?
Ru1 O1 2.113(4) . ?
Ru1 N1 2.019(5) . ?
Ru1 C8 2.110(6) . ?
Ru1 C19 2.181(5) . ?
Ru1 C20 2.179(5) . ?
Ru1 C24 2.321(6) . ?
Ru1 C23 2.308(6) . ?
O3 C7 1.299(7) . ?
O1 C1 1.300(7) . ?
O4 C7 1.218(7) . ?
O5 N4 1.220(9) . ?
O2 C1 1.225(7) . ?
N1 C2 1.334(8) . ?
N1 C6 1.342(9) . ?
N2 C8 1.366(7) . ?
N2 C10 1.391(8) . ?
N2 C11 1.472(8) . ?
N3 C8 1.376(8) . ?
N3 C9 1.384(8) . ?
N3 C12 1.472(7) . ?
C2 C1 1.505(8) . ?
C2 C3 1.381(9) . ?
C19 H19 1.0000 . ?
C19 C20 1.393(8) . ?
C19 C26 1.511(9) . ?
C20 H20 1.0000 . ?
C20 C21 1.521(9) . ?
C14 H14 0.9500 . ?
C14 C13 1.406(8) . ?
C14 C15 1.377(9) . ?
C21 H21A 0.9900 . ?
C21 H21B 0.9900 . ?
C21 C22 1.536(9) . ?
C13 C18 1.384(8) . ?
C13 C12 1.514(8) . ?
C4 H4 0.9500 . ?
C4 C5 1.387(8) . ?
C4 C3 1.379(10) . ?
C6 C7 1.511(8) . ?
C6 C5 1.386(8) . ?
C24 H24 1.0000 . ?
C24 C23 1.358(9) . ?
C24 C25 1.518(8) . ?
C15 H15 0.9500 . ?
C15 C16 1.384(11) . ?
C18 H18 0.9500 . ?
C18 C17 1.387(9) . ?
C22 H22A 0.9900 . ?
C22 H22B 0.9900 . ?
C22 C23 1.506(9) . ?
N4 O6 1.230(9) . ?
N4 C16 1.480(9) . ?
C26 H26A 0.9900 . ?
C26 H26B 0.9900 . ?
C26 C25 1.536(10) . ?
C23 H23 1.0000 . ?
C9 H9 0.9500 . ?
C9 C10 1.338(9) . ?
C10 H10 0.9500 . ?
C17 H17 0.9500 . ?
C17 C16 1.377(10) . ?
C11 H11A 0.9800 . ?
C11 H11B 0.9800 . ?
C11 H11C 0.9800 . ?
C5 H5 0.9500 . ?
C3 H3 0.9500 . ?
C12 H12A 0.9900 . ?
C12 H12B 0.9900 . ?
C25 H25A 0.9900 . ?
C25 H25B 0.9900 . ?

loop_
_geom_torsion_atom_site_label_1
_geom_torsion_atom_site_label_2
_geom_torsion_atom_site_label_3
_geom_torsion_atom_site_label_4
_geom_torsion
_geom_torsion_site_symmetry_1
_geom_torsion_site_symmetry_2
_geom_torsion_site_symmetry_3
_geom_torsion_site_symmetry_4
_geom_torsion_publ_flag
Ru1 O3 C7 O4 172.7(5) . . . . ?
Ru1 O3 C7 C6 -6.8(6) . . . . ?
Ru1 O1 C1 O2 -179.6(5) . . . . ?
Ru1 O1 C1 C2 -1.0(6) . . . . ?
Ru1 N1 C2 C1 -0.5(7) . . . . ?
Ru1 N1 C2 C3 -178.6(5) . . . . ?
Ru1 N1 C6 C7 -3.1(6) . . . . ?
Ru1 N1 C6 C5 177.0(5) . . . . ?
Ru1 C19 C20 C21 107.2(6) . . . . ?
Ru1 C19 C26 C25 -40.2(6) . . . . ?
Ru1 C20 C21 C22 -9.8(6) . . . . ?
Ru1 C24 C23 C22 -99.4(6) . . . . ?
Ru1 C24 C25 C26 -10.7(6) . . . . ?
O5 N4 C16 C15 161.8(6) . . . . ?
O5 N4 C16 C17 -14.2(9) . . . . ?
N1 C2 C1 O1 1.0(8) . . . . ?
N1 C2 C1 O2 179.6(6) . . . . ?
N1 C2 C3 C4 1.7(9) . . . . ?
N1 C6 C7 O3 6.5(7) . . . . ?
N1 C6 C7 O4 -173.0(5) . . . . ?
N1 C6 C5 C4 1.5(9) . . . . ?
N3 C9 C10 N2 1.1(7) . . . . ?
C8 N2 C10 C9 -0.6(7) . . . . ?
C8 N3 C9 C10 -1.3(7) . . . . ?
C8 N3 C12 C13 -92.2(7) . . . . ?
C2 N1 C6 C7 177.2(5) . . . . ?
C2 N1 C6 C5 -2.6(9) . . . . ?
C19 C20 C21 C22 -93.0(6) . . . . ?
C19 C26 C25 C24 33.8(7) . . . . ?
C20 C19 C26 C25 41.0(8) . . . . ?
C20 C21 C22 C23 32.9(7) . . . . ?
C14 C13 C18 C17 2.3(9) . . . . ?
C14 C13 C12 N3 -170.9(5) . . . . ?
C14 C15 C16 N4 -172.9(6) . . . . ?
C14 C15 C16 C17 3.0(10) . . . . ?
C21 C22 C23 Ru1 -37.6(6) . . . . ?
C21 C22 C23 C24 44.0(8) . . . . ?
C13 C14 C15 C16 -0.4(10) . . . . ?
C13 C18 C17 C16 0.1(10) . . . . ?
C6 N1 C2 C1 179.1(5) . . . . ?
C6 N1 C2 C3 1.1(9) . . . . ?
C7 C6 C5 C4 -178.4(5) . . . . ?
C15 C14 C13 C18 -2.2(9) . . . . ?
C15 C14 C13 C12 178.1(6) . . . . ?
C1 C2 C3 C4 -176.1(6) . . . . ?
C18 C13 C12 N3 9.4(9) . . . . ?
C18 C17 C16 C15 -2.8(10) . . . . ?
C18 C17 C16 N4 173.0(6) . . . . ?
C26 C19 C20 Ru1 -101.8(6) . . . . ?
C26 C19 C20 C21 5.4(9) . . . . ?
C23 C24 C25 C26 -93.1(7) . . . . ?
C9 N3 C8 Ru1 173.2(4) . . . . ?
C9 N3 C8 N2 0.9(6) . . . . ?
C9 N3 C12 C13 87.8(7) . . . . ?
O6 N4 C16 C15 -16.0(10) . . . . ?
O6 N4 C16 C17 168.0(8) . . . . ?
C10 N2 C8 Ru1 -172.6(4) . . . . ?
C10 N2 C8 N3 -0.2(6) . . . . ?
C11 N2 C8 Ru1 8.3(8) . . . . ?
C11 N2 C8 N3 -179.2(5) . . . . ?
C11 N2 C10 C9 178.6(5) . . . . ?
C5 C4 C3 C2 -2.7(9) . . . . ?
C5 C6 C7 O3 -173.6(6) . . . . ?
C5 C6 C7 O4 6.9(10) . . . . ?
C3 C2 C1 O1 178.9(6) . . . . ?
C3 C2 C1 O2 -2.5(10) . . . . ?
C3 C4 C5 C6 1.2(9) . . . . ?
C12 N3 C8 Ru1 -6.8(9) . . . . ?
C12 N3 C8 N2 -179.1(5) . . . . ?
C12 N3 C9 C10 178.7(5) . . . . ?
C12 C13 C18 C17 -178.0(6) . . . . ?
C25 C24 C23 Ru1 102.7(6) . . . . ?
C25 C24 C23 C22 3.3(10) . . . . ?
